data_7711326
loop_
_publ_author_name
'Xiao, Yuyuan'
'Liu, Ziyu'
'Liang, Jiefeng'
'Yang, Kexin'
'Huang, Wenliang'

_publ_section_title
;
 Trivalent Rare-Earth Metal Cyclic (Alkyl)(Amino)Carbene Complexes
;
_journal_name_full 'Dalton Transactions'
_journal_paper_doi 10.1039/D2DT02759C
_journal_year 2022
_chemical_formula_moiety 'C34 H68 N Si3 Y'
_chemical_formula_sum 'C34 H68 N Si3 Y'
_chemical_formula_weight 664.07
_space_group_crystal_system monoclinic
_space_group_IT_number 14
_space_group_name_Hall '-P 2ybc'
_space_group_name_H-M_alt 'P 1 21/c 1'
_atom_sites_solution_hydrogens mixed
_audit_creation_date 2022-06-16
_audit_creation_method
;
Olex2 1.5
(compiled 2021.08.20 svn.r13c46975 for OlexSys, GUI svn.r6396)
;
_audit_update_record
;
2022-07-01 deposited with the CCDC.	2022-09-23 downloaded from the CCDC.
;
_cell_angle_alpha 90
_cell_angle_beta 97.418(3)
_cell_angle_gamma 90
_cell_formula_units_Z 4
_cell_length_a 10.4317(3)
_cell_length_b 19.7613(7)
_cell_length_c 21.4276(8)
_cell_measurement_reflns_used 10026
_cell_measurement_temperature 180.00(10)
_cell_measurement_theta_max 28.8640
_cell_measurement_theta_min 2.2670
_cell_volume 4380.2(3)
_computing_cell_refinement 'CrysAlisPro 1.171.41.22a (Rigaku OD, 2019)'
_computing_data_collection 'CrysAlisPro 1.171.41.22a (Rigaku OD, 2019)'
_computing_data_reduction 'CrysAlisPro 1.171.41.22a (Rigaku OD, 2019)'
_computing_molecular_graphics 'Olex2 1.5 (Dolomanov et al., 2009)'
_computing_publication_material 'Olex2 1.5 (Dolomanov et al., 2009)'
_computing_structure_refinement 'SHELXL 2018/3 (Sheldrick, 2015)'
_computing_structure_solution 'SHELXT 2018/2 (Sheldrick, 2018)'
_diffrn_ambient_environment N~2~
_diffrn_ambient_temperature 180.00(10)
_diffrn_detector 'CCD plate'
_diffrn_detector_area_resol_mean 5.8140
_diffrn_measured_fraction_theta_full 0.997
_diffrn_measured_fraction_theta_max 0.890
_diffrn_measurement_details
;
List of Runs (angles in degrees, time in seconds):

  # Type    Start    End  Width  t~exp~   \w     \q     \k     \f   Frames
#--------------------------------------------------------------------------
  1  \w    -67.00  74.00   0.50   10.71    --  -15.70  19.00 -30.00  282
  2  \w   -105.00 -74.00   0.50   10.71    --  -15.70  19.00 -30.00   62
  3  \w     -5.00 105.00   0.50   10.71    --   15.80  57.00   0.00  220
;
_diffrn_measurement_device 'four-circle diffractometer'
_diffrn_measurement_device_type 'XtaLAB AFC12 (RINC): Kappa single'
_diffrn_measurement_method '\w scans'
_diffrn_orient_matrix_type 'CrysAlisPro convention (1999,Acta A55,543-557)'
_diffrn_orient_matrix_UB_11 -0.0333745000
_diffrn_orient_matrix_UB_12 0.0217543000
_diffrn_orient_matrix_UB_13 -0.0228840000
_diffrn_orient_matrix_UB_21 0.0198687000
_diffrn_orient_matrix_UB_22 -0.0203761000
_diffrn_orient_matrix_UB_23 -0.0242340000
_diffrn_orient_matrix_UB_31 -0.0565970000
_diffrn_orient_matrix_UB_32 -0.0200273000
_diffrn_orient_matrix_UB_33 -0.0002508000
_diffrn_radiation_monochromator mirror
_diffrn_radiation_probe x-ray
_diffrn_radiation_type 'Mo K\a'
_diffrn_radiation_wavelength 0.71073
_diffrn_reflns_av_R_equivalents 0.0259
_diffrn_reflns_av_unetI/netI 0.0434
_diffrn_reflns_Laue_measured_fraction_full 0.997
_diffrn_reflns_Laue_measured_fraction_max 0.890
_diffrn_reflns_limit_h_max 14
_diffrn_reflns_limit_h_min -13
_diffrn_reflns_limit_k_max 27
_diffrn_reflns_limit_k_min -23
_diffrn_reflns_limit_l_max 28
_diffrn_reflns_limit_l_min -21
_diffrn_reflns_number 26970
_diffrn_reflns_point_group_measured_fraction_full 0.997
_diffrn_reflns_point_group_measured_fraction_max 0.890
_diffrn_reflns_theta_full 25.242
_diffrn_reflns_theta_max 29.480
_diffrn_reflns_theta_min 2.176
_diffrn_source 'Rotating-anode X-ray tube'
_diffrn_source_type 'Rigaku (Mo) X-ray Source'
_exptl_absorpt_coefficient_mu 1.432
_exptl_absorpt_correction_T_max 1.00000
_exptl_absorpt_correction_T_min 0.81246
_exptl_absorpt_correction_type multi-scan
_exptl_absorpt_process_details
;
CrysAlisPro 1.171.41.22a (Rigaku Oxford Diffraction, 2019)
Empirical absorption correction using spherical harmonics,
 implemented in SCALE3 ABSPACK scaling algorithm.
;
_exptl_crystal_colour 'clear colourless'
_exptl_crystal_colour_lustre clear
_exptl_crystal_colour_primary colourless
_exptl_crystal_density_diffrn 1.007
_exptl_crystal_description block
_exptl_crystal_F_000 1440
_exptl_crystal_size_max 0.214
_exptl_crystal_size_mid 0.164
_exptl_crystal_size_min 0.102
_refine_diff_density_max 1.338
_refine_diff_density_min -0.473
_refine_diff_density_rms 0.063
_refine_ls_extinction_method none
_refine_ls_goodness_of_fit_ref 1.071
_refine_ls_hydrogen_treatment mixed
_refine_ls_matrix_type full
_refine_ls_number_parameters 404
_refine_ls_number_reflns 10852
_refine_ls_number_restraints 25
_refine_ls_restrained_S_all 1.076
_refine_ls_R_factor_all 0.0647
_refine_ls_R_factor_gt 0.0433
_refine_ls_shift/su_max 0.001
_refine_ls_shift/su_mean 0.000
_refine_ls_structure_factor_coef Fsqd
_refine_ls_weighting_details 'w=1/[\s^2^(Fo^2^)+(0.0678P)^2^+0.8309P] where P=(Fo^2^+2Fc^2^)/3'
_refine_ls_weighting_scheme calc
_refine_ls_wR_factor_gt 0.1147
_refine_ls_wR_factor_ref 0.1229
_reflns_Friedel_coverage 0.000
_reflns_number_gt 8149
_reflns_number_total 10852
_reflns_threshold_expression 'I > 2\s(I)'
_cod_data_source_file d2dt02759c2.cif
_cod_data_source_block lzy0602-2_sq
_cod_database_code 7711326
_shelx_shelxl_version_number 2018/3
_chemical_oxdiff_formula 'C H N Si Y'
_shelx_space_group_comment
;
The symmetry employed for this shelxl refinement is uniquely defined
by the following loop, which should always be used as a source of
symmetry information in preference to the above space-group names.
They are only intended as comments.
;
_shelx_estimated_absorpt_t_max 0.868
_shelx_estimated_absorpt_t_min 0.749
_olex2_refinement_description
;
1. Restrained distances
 Si3-C34A \\sim Si3-C34
 with sigma of 0.02
2. Uiso/Uaniso restraints and constraints
Uanis(C33) \\sim Ueq, Uanis(C34A) \\sim Ueq, Uanis(C29) \\sim Ueq: with sigma
of 0.01 and sigma for terminal atoms of 0.02
Uanis(C34A) \\sim Ueq, Uanis(C34) \\sim Ueq: with sigma of 0.01 and sigma for
terminal atoms of 0.02
3. Others
 Sof(C34)=Sof(H34D)=Sof(H34E)=Sof(H34F)=1-FVAR(1)
 Sof(C34A)=Sof(H34A)=Sof(H34B)=Sof(H34C)=FVAR(1)
4.a Ternary CH refined with riding coordinates:
 C17(H17), C20(H20)
4.b Secondary CH2 refined with riding coordinates:
 C7(H7A,H7B), C3(H3A,H3B), C9(H9A,H9B)
4.c Aromatic/amide H refined with riding coordinates:
 C15(H15), C13(H13), C14(H14)
4.d Idealised Me refined as rotating group:
 C6(H6A,H6B,H6C), C19(H19A,H19B,H19C), C5(H5A,H5B,H5C), C21(H21A,H21B,H21C),
 C22(H22A,H22B,H22C), C18(H18A,H18B,H18C), C8(H8A,H8B,H8C), C26(H26A,H26B,H26C),
  C28(H28A,H28B,H28C), C25(H25A,H25B,H25C), C24(H24A,H24B,H24C), C32(H32A,H32B,
 H32C), C10(H10A,H10B,H10C), C29(H29A,H29B,H29C), C30(H30A,H30B,H30C), C33(H33A,
 H33B,H33C), C34A(H34A,H34B,H34C), C34(H34D,H34E,H34F)
;
_smtbx_masks_void_probe_radius 1.2
_smtbx_masks_void_truncation_radius 1.2
_olex2_submission_special_instructions 'No special instructions were received'
_oxdiff_exptl_absorpt_empirical_details
;
Empirical correction (ABSPACK) includes:
- Absorption correction using spherical harmonics
- Frame scaling
;
_oxdiff_exptl_absorpt_empirical_full_max 1.402
_oxdiff_exptl_absorpt_empirical_full_min 0.801

loop_
_space_group_symop_operation_xyz
'x, y, z'
'-x, y+1/2, -z+1/2'
'-x, -y, -z'
'x, -y-1/2, z-1/2'

loop_
_atom_site_label
_atom_site_type_symbol
_atom_site_fract_x
_atom_site_fract_y
_atom_site_fract_z
_atom_site_U_iso_or_equiv
_atom_site_adp_type
_atom_site_occupancy
_atom_site_site_symmetry_order
_atom_site_calc_flag
_atom_site_refinement_flags_posn
_atom_site_refinement_flags_adp
_atom_site_refinement_flags_occupancy
_atom_site_disorder_assembly
_atom_site_disorder_group
Y1 Y 0.70150(2) 0.31082(2) 0.35809(2) 0.02824(7) Uani 1 1 d . . . . .
Si1 Si 0.47281(7) 0.22102(4) 0.45508(3) 0.04311(17) Uani 1 1 d . . . . .
Si2 Si 0.86825(7) 0.15900(4) 0.29790(4) 0.0488(2) Uani 1 1 d . . . . .
Si3 Si 0.95516(8) 0.33468(5) 0.50330(4) 0.0542(2) Uani 1 1 d D . . . .
N1 N 0.55921(17) 0.43985(9) 0.25697(9) 0.0315(4) Uani 1 1 d . . . . .
C11 C 0.4463(2) 0.43281(11) 0.29078(10) 0.0302(5) Uani 1 1 d . . . . .
C16 C 0.4418(2) 0.47122(11) 0.34525(11) 0.0347(5) Uani 1 1 d . . . . .
C1 C 0.6620(2) 0.40326(11) 0.27166(10) 0.0305(5) Uani 1 1 d . . . . .
C23 C 0.5436(3) 0.29829(14) 0.42768(14) 0.0431(6) Uani 1 1 d . . . . .
C15 C 0.3349(2) 0.46334(13) 0.37714(12) 0.0418(6) Uani 1 1 d . . . . .
H15 H 0.329217 0.488883 0.413128 0.050 Uiso 1 1 calc R U . . .
C4 C 0.5624(2) 0.49147(13) 0.20340(13) 0.0467(6) Uani 1 1 d . . . . .
C13 C 0.2453(2) 0.38018(13) 0.30397(12) 0.0408(6) Uani 1 1 d . . . . .
H13 H 0.179569 0.349544 0.291001 0.049 Uiso 1 1 calc R U . . .
C12 C 0.3489(2) 0.38593(12) 0.26954(11) 0.0346(5) Uani 1 1 d . . . . .
C2 C 0.7612(2) 0.42181(13) 0.22871(12) 0.0400(6) Uani 1 1 d . . . . .
C17 C 0.5511(2) 0.51739(12) 0.37369(13) 0.0432(6) Uani 1 1 d . . . . .
H17 H 0.612217 0.522370 0.342879 0.052 Uiso 1 1 calc R U . . .
C14 C 0.2378(2) 0.41877(14) 0.35679(12) 0.0441(6) Uani 1 1 d . . . . .
H14 H 0.166771 0.414636 0.378691 0.053 Uiso 1 1 calc R U . . .
C6 C 0.4588(3) 0.47547(18) 0.14867(14) 0.0651(9) Uani 1 1 d . . . . .
H6A H 0.473652 0.431148 0.132701 0.098 Uiso 1 1 calc R U . . .
H6B H 0.462234 0.508310 0.115914 0.098 Uiso 1 1 calc R U . . .
H6C H 0.375259 0.476838 0.162860 0.098 Uiso 1 1 calc R U . . .
C27 C 0.7227(2) 0.21025(13) 0.29928(13) 0.0398(6) Uani 1 1 d . . . . .
C7 C 0.8897(2) 0.44232(14) 0.26830(14) 0.0506(7) Uani 1 1 d . . . . .
H7A H 0.923810 0.403056 0.292069 0.061 Uiso 1 1 calc R U . . .
H7B H 0.951020 0.454118 0.239661 0.061 Uiso 1 1 calc R U . . .
C19 C 0.6229(3) 0.48511(14) 0.43274(13) 0.0492(7) Uani 1 1 d . . . . .
H19A H 0.562336 0.473507 0.461145 0.074 Uiso 1 1 calc R U . . .
H19B H 0.685252 0.516528 0.452827 0.074 Uiso 1 1 calc R U . . .
H19C H 0.666309 0.444964 0.421418 0.074 Uiso 1 1 calc R U . . .
C31 C 0.9015(3) 0.34092(16) 0.41877(13) 0.0435(6) Uani 1 1 d . . . . .
C5 C 0.5422(3) 0.56300(14) 0.22619(16) 0.0640(9) Uani 1 1 d . . . . .
H5A H 0.461373 0.565482 0.243030 0.096 Uiso 1 1 calc R U . . .
H5B H 0.540983 0.593963 0.191592 0.096 Uiso 1 1 calc R U . . .
H5C H 0.611386 0.574767 0.258339 0.096 Uiso 1 1 calc R U . . .
C3 C 0.6985(3) 0.47960(16) 0.18674(15) 0.0580(8) Uani 1 1 d . . . . .
H3A H 0.749493 0.520570 0.193882 0.070 Uiso 1 1 calc R U . . .
H3B H 0.694615 0.467319 0.142707 0.070 Uiso 1 1 calc R U . . .
C20 C 0.3529(2) 0.33895(14) 0.21385(11) 0.0410(6) Uani 1 1 d . . . . .
H20 H 0.425951 0.352430 0.192088 0.049 Uiso 1 1 calc R U . . .
C21 C 0.2286(3) 0.34445(19) 0.16681(14) 0.0629(8) Uani 1 1 d . . . . .
H21A H 0.238418 0.318694 0.129732 0.094 Uiso 1 1 calc R U . . .
H21B H 0.212969 0.391023 0.155559 0.094 Uiso 1 1 calc R U . . .
H21C H 0.156918 0.327058 0.185806 0.094 Uiso 1 1 calc R U . . .
C22 C 0.3737(3) 0.26574(15) 0.23495(15) 0.0559(7) Uani 1 1 d . . . . .
H22A H 0.300640 0.250577 0.254166 0.084 Uiso 1 1 calc R U . . .
H22B H 0.450405 0.262633 0.264841 0.084 Uiso 1 1 calc R U . . .
H22C H 0.383227 0.237863 0.199145 0.084 Uiso 1 1 calc R U . . .
C18 C 0.5032(3) 0.58845(14) 0.38896(18) 0.0660(9) Uani 1 1 d . . . . .
H18A H 0.450018 0.606310 0.352799 0.099 Uiso 1 1 calc R U . . .
H18B H 0.576032 0.617732 0.399973 0.099 Uiso 1 1 calc R U . . .
H18C H 0.453618 0.585618 0.423633 0.099 Uiso 1 1 calc R U . . .
C8 C 0.8837(3) 0.50015(16) 0.31362(17) 0.0626(8) Uani 1 1 d . . . . .
H8A H 0.848826 0.539397 0.291079 0.094 Uiso 1 1 calc R U . . .
H8B H 0.969074 0.510024 0.333977 0.094 Uiso 1 1 calc R U . . .
H8C H 0.829260 0.487889 0.344684 0.094 Uiso 1 1 calc R U . . .
C26 C 0.5899(3) 0.14910(14) 0.46158(15) 0.0609(8) Uani 1 1 d . . . . .
H26A H 0.611509 0.138045 0.420574 0.091 Uiso 1 1 calc R U . . .
H26B H 0.551596 0.110434 0.478999 0.091 Uiso 1 1 calc R U . . .
H26C H 0.666896 0.161858 0.488517 0.091 Uiso 1 1 calc R U . . .
C9 C 0.7902(3) 0.35872(17) 0.19068(14) 0.0647(8) Uani 1 1 d . . . . .
H9A H 0.855560 0.371765 0.164627 0.078 Uiso 1 1 calc R U . . .
H9B H 0.830054 0.325749 0.220658 0.078 Uiso 1 1 calc R U . . .
C28 C 0.9930(3) 0.2044(2) 0.2597(2) 0.0814(11) Uani 1 1 d . . . . .
H28A H 0.962532 0.210944 0.215941 0.122 Uiso 1 1 calc R U . . .
H28B H 1.071121 0.178185 0.263897 0.122 Uiso 1 1 calc R U . . .
H28C H 1.009935 0.247584 0.279642 0.122 Uiso 1 1 calc R U . . .
C25 C 0.4194(4) 0.22894(18) 0.53543(16) 0.0829(12) Uani 1 1 d . . . . .
H25A H 0.490628 0.244259 0.564927 0.124 Uiso 1 1 calc R U . . .
H25B H 0.390642 0.185668 0.548500 0.124 Uiso 1 1 calc R U . . .
H25C H 0.349825 0.260928 0.533811 0.124 Uiso 1 1 calc R U . . .
C24 C 0.3279(4) 0.19497(18) 0.3990(2) 0.0785(11) Uani 1 1 d . . . . .
H24A H 0.265480 0.230913 0.395213 0.118 Uiso 1 1 calc R U . . .
H24B H 0.290277 0.155107 0.414709 0.118 Uiso 1 1 calc R U . . .
H24C H 0.353899 0.185582 0.358547 0.118 Uiso 1 1 calc R U . . .
C32 C 1.1161(4) 0.3737(3) 0.5278(2) 0.1058(16) Uani 1 1 d . . . . .
H32A H 1.180064 0.351337 0.506797 0.159 Uiso 1 1 calc R U . . .
H32B H 1.138083 0.369076 0.572526 0.159 Uiso 1 1 calc R U . . .
H32C H 1.113117 0.420814 0.516822 0.159 Uiso 1 1 calc R U . . .
C10 C 0.6902(5) 0.3237(2) 0.1503(2) 0.1019(14) Uani 1 1 d . . . . .
H10A H 0.648539 0.354652 0.119602 0.153 Uiso 1 1 calc R U . . .
H10B H 0.627676 0.305913 0.175130 0.153 Uiso 1 1 calc R U . . .
H10C H 0.727810 0.287232 0.129280 0.153 Uiso 1 1 calc R U . . .
C29 C 0.8387(4) 0.0769(2) 0.2555(3) 0.127(2) Uani 1 1 d . U . . .
H29A H 0.792234 0.047010 0.279805 0.191 Uiso 1 1 calc R U . . .
H29B H 0.919955 0.056715 0.249483 0.191 Uiso 1 1 calc R U . . .
H29C H 0.788796 0.084745 0.215255 0.191 Uiso 1 1 calc R U . . .
C30 C 0.9430(4) 0.1397(3) 0.3794(2) 0.1123(17) Uani 1 1 d . . . . .
H30A H 0.967069 0.181198 0.401179 0.168 Uiso 1 1 calc R U . . .
H30B H 1.018570 0.112293 0.378029 0.168 Uiso 1 1 calc R U . . .
H30C H 0.882144 0.115746 0.401152 0.168 Uiso 1 1 calc R U . . .
C33 C 0.9660(6) 0.2453(2) 0.5306(2) 0.137(2) Uani 1 1 d . U . . .
H33A H 0.884963 0.222972 0.518131 0.205 Uiso 1 1 calc R U . . .
H33B H 0.985409 0.244208 0.575608 0.205 Uiso 1 1 calc R U . . .
H33C H 1.033144 0.222518 0.512114 0.205 Uiso 1 1 calc R U . . .
C34A C 0.8355(12) 0.3670(16) 0.5533(5) 0.093(4) Uani 0.65(5) 1 d D U P A 1
H34A H 0.813766 0.412925 0.541944 0.139 Uiso 0.65(5) 1 calc R U P A 1
H34B H 0.872041 0.365056 0.596717 0.139 Uiso 0.65(5) 1 calc R U P A 1
H34C H 0.758975 0.339532 0.546960 0.139 Uiso 0.65(5) 1 calc R U P A 1
H27A H 0.656(3) 0.1821(13) 0.3149(14) 0.053(8) Uiso 1 1 d . . . . .
H31A H 0.952(4) 0.3192(17) 0.4032(18) 0.076(12) Uiso 1 1 d . . . . .
H23A H 0.578(4) 0.3143(17) 0.464(2) 0.086(13) Uiso 1 1 d . . . . .
H27B H 0.686(3) 0.2206(19) 0.2549(18) 0.089(12) Uiso 1 1 d . . . . .
H31B H 0.908(3) 0.389(2) 0.4085(17) 0.084(11) Uiso 1 1 d . . . . .
H23B H 0.472(4) 0.3272(18) 0.4144(18) 0.084(11) Uiso 1 1 d . . . . .
C34 C 0.861(3) 0.4011(19) 0.5415(12) 0.079(7) Uani 0.35(5) 1 d D U P A 2
H34D H 0.860351 0.442423 0.517864 0.118 Uiso 0.35(5) 1 calc R U P A 2
H34E H 0.901477 0.408956 0.583740 0.118 Uiso 0.35(5) 1 calc R U P A 2
H34F H 0.774187 0.385752 0.542295 0.118 Uiso 0.35(5) 1 calc R U P A 2

loop_
_atom_site_aniso_label
_atom_site_aniso_U_11
_atom_site_aniso_U_22
_atom_site_aniso_U_33
_atom_site_aniso_U_23
_atom_site_aniso_U_13
_atom_site_aniso_U_12
Y1 0.03018(11) 0.02613(12) 0.02822(11) 0.00121(8) 0.00298(8) -0.00089(8)
Si1 0.0531(4) 0.0367(4) 0.0426(4) 0.0057(3) 0.0179(3) -0.0006(3)
Si2 0.0388(4) 0.0370(4) 0.0731(6) -0.0069(4) 0.0169(4) 0.0000(3)
Si3 0.0417(4) 0.0718(5) 0.0448(4) -0.0123(4) -0.0109(3) 0.0032(4)
N1 0.0295(9) 0.0321(10) 0.0333(10) 0.0089(8) 0.0054(7) 0.0014(7)
C11 0.0249(10) 0.0321(11) 0.0339(11) 0.0090(9) 0.0055(8) 0.0042(9)
C16 0.0326(11) 0.0304(12) 0.0408(13) 0.0004(10) 0.0043(9) 0.0028(9)
C1 0.0281(10) 0.0338(12) 0.0296(11) 0.0009(9) 0.0039(8) -0.0037(9)
C23 0.0492(15) 0.0398(14) 0.0430(15) 0.0031(12) 0.0156(12) -0.0001(12)
C15 0.0392(13) 0.0451(14) 0.0418(14) -0.0058(11) 0.0082(10) 0.0054(11)
C4 0.0447(14) 0.0473(15) 0.0492(15) 0.0264(12) 0.0109(12) 0.0069(12)
C13 0.0276(11) 0.0519(15) 0.0429(14) -0.0011(12) 0.0040(10) -0.0039(10)
C12 0.0271(10) 0.0419(13) 0.0340(12) 0.0034(10) 0.0005(9) 0.0023(9)
C2 0.0362(12) 0.0455(14) 0.0410(13) 0.0135(11) 0.0157(10) 0.0038(11)
C17 0.0399(13) 0.0350(13) 0.0554(16) -0.0103(11) 0.0086(11) -0.0015(10)
C14 0.0313(12) 0.0612(17) 0.0417(14) -0.0005(12) 0.0125(10) 0.0020(12)
C6 0.0649(19) 0.081(2) 0.0487(17) 0.0325(16) 0.0032(14) 0.0117(17)
C27 0.0390(13) 0.0355(13) 0.0458(15) -0.0054(11) 0.0090(11) -0.0018(11)
C7 0.0310(12) 0.0543(16) 0.0693(19) 0.0151(14) 0.0176(12) -0.0025(11)
C19 0.0421(14) 0.0484(15) 0.0554(17) -0.0162(13) 0.0002(12) -0.0043(12)
C31 0.0370(13) 0.0476(16) 0.0445(15) -0.0061(13) 0.0003(11) 0.0024(12)
C5 0.073(2) 0.0431(16) 0.079(2) 0.0283(15) 0.0219(17) 0.0092(15)
C3 0.0532(16) 0.0662(19) 0.0581(18) 0.0321(15) 0.0206(14) 0.0045(14)
C20 0.0331(12) 0.0558(15) 0.0333(12) -0.0052(11) 0.0009(10) -0.0041(11)
C21 0.0457(16) 0.096(2) 0.0432(16) -0.0136(16) -0.0077(13) -0.0008(16)
C22 0.0481(16) 0.0554(18) 0.0647(19) -0.0149(14) 0.0088(14) -0.0053(13)
C18 0.0625(19) 0.0372(15) 0.098(3) -0.0185(16) 0.0089(17) 0.0026(14)
C8 0.0445(16) 0.0567(18) 0.088(2) 0.0002(17) 0.0128(15) -0.0147(14)
C26 0.082(2) 0.0451(17) 0.0560(18) 0.0049(14) 0.0119(16) 0.0094(15)
C9 0.086(2) 0.070(2) 0.0423(16) 0.0037(15) 0.0239(16) 0.0065(18)
C28 0.0489(18) 0.088(3) 0.112(3) 0.015(2) 0.028(2) -0.0018(17)
C25 0.133(3) 0.061(2) 0.067(2) 0.0130(17) 0.060(2) 0.008(2)
C24 0.066(2) 0.075(2) 0.094(3) 0.013(2) 0.008(2) -0.0191(18)
C32 0.066(2) 0.149(4) 0.093(3) -0.033(3) -0.025(2) -0.021(3)
C10 0.104(3) 0.127(4) 0.074(3) -0.009(3) 0.011(2) 0.017(3)
C29 0.070(2) 0.078(3) 0.243(6) -0.078(3) 0.054(3) 0.002(2)
C30 0.097(3) 0.125(4) 0.117(4) 0.054(3) 0.020(3) 0.053(3)
C33 0.203(6) 0.109(4) 0.080(3) 0.031(3) -0.055(3) -0.024(4)
C34A 0.079(5) 0.151(12) 0.047(4) -0.007(6) 0.004(3) 0.024(6)
C34 0.070(9) 0.115(13) 0.046(8) -0.027(8) -0.013(6) 0.029(9)

loop_
_atom_type_symbol
_atom_type_description
_atom_type_scat_dispersion_real
_atom_type_scat_dispersion_imag
_atom_type_scat_source
C C 0.0033 0.0016 'International Tables Vol C Tables 4.2.6.8 and 6.1.1.4'
H H 0.0000 0.0000 'International Tables Vol C Tables 4.2.6.8 and 6.1.1.4'
N N 0.0061 0.0033 'International Tables Vol C Tables 4.2.6.8 and 6.1.1.4'
Si Si 0.0817 0.0704 'International Tables Vol C Tables 4.2.6.8 and 6.1.1.4'
Y Y -2.7962 3.5667 'International Tables Vol C Tables 4.2.6.8 and 6.1.1.4'

loop_
_geom_angle_atom_site_label_1
_geom_angle_atom_site_label_2
_geom_angle_atom_site_label_3
_geom_angle
_geom_angle_site_symmetry_1
_geom_angle_site_symmetry_3
_geom_angle_publ_flag
C23 Y1 C1 117.56(9) . . ?
C23 Y1 C27 111.41(10) . . ?
C23 Y1 C31 108.21(11) . . ?
C27 Y1 C1 103.12(9) . . ?
C27 Y1 C31 111.25(10) . . ?
C31 Y1 C1 105.08(9) . . ?
C23 Si1 C26 111.87(14) . . ?
C23 Si1 C25 113.83(15) . . ?
C23 Si1 C24 110.45(16) . . ?
C26 Si1 C25 105.24(16) . . ?
C26 Si1 C24 107.71(16) . . ?
C24 Si1 C25 107.4(2) . . ?
C27 Si2 C28 111.75(15) . . ?
C27 Si2 C29 113.84(16) . . ?
C27 Si2 C30 110.31(17) . . ?
C28 Si2 C29 106.7(2) . . ?
C28 Si2 C30 106.3(2) . . ?
C30 Si2 C29 107.6(3) . . ?
C31 Si3 C32 113.66(18) . . ?
C31 Si3 C33 111.94(18) . . ?
C31 Si3 C34A 113.9(4) . . ?
C31 Si3 C34 105.8(8) . . ?
C32 Si3 C34 95.1(11) . . ?
C33 Si3 C32 106.8(2) . . ?
C33 Si3 C34 122.6(15) . . ?
C34A Si3 C32 110.1(7) . . ?
C34A Si3 C33 99.4(10) . . ?
C11 N1 C4 121.81(17) . . ?
C1 N1 C11 121.21(17) . . ?
C1 N1 C4 116.97(18) . . ?
C16 C11 N1 118.47(19) . . ?
C16 C11 C12 121.8(2) . . ?
C12 C11 N1 119.7(2) . . ?
C11 C16 C17 123.6(2) . . ?
C15 C16 C11 117.7(2) . . ?
C15 C16 C17 118.5(2) . . ?
N1 C1 Y1 127.95(15) . . ?
N1 C1 C2 109.00(18) . . ?
C2 C1 Y1 123.04(14) . . ?
Y1 C23 H23A 107(3) . . ?
Y1 C23 H23B 109(2) . . ?
Si1 C23 Y1 129.17(14) . . ?
Si1 C23 H23A 99(2) . . ?
Si1 C23 H23B 105(2) . . ?
H23A C23 H23B 105(3) . . ?
C16 C15 H15 119.2 . . ?
C14 C15 C16 121.5(2) . . ?
C14 C15 H15 119.2 . . ?
C6 C4 N1 110.8(2) . . ?
C6 C4 C3 112.2(3) . . ?
C5 C4 N1 111.1(2) . . ?
C5 C4 C6 109.1(2) . . ?
C5 C4 C3 113.0(2) . . ?
C3 C4 N1 100.52(18) . . ?
C12 C13 H13 119.2 . . ?
C14 C13 H13 119.2 . . ?
C14 C13 C12 121.5(2) . . ?
C11 C12 C20 124.4(2) . . ?
C13 C12 C11 117.4(2) . . ?
C13 C12 C20 118.0(2) . . ?
C1 C2 C7 110.0(2) . . ?
C1 C2 C3 105.12(19) . . ?
C1 C2 C9 108.7(2) . . ?
C7 C2 C3 113.4(2) . . ?
C9 C2 C7 106.7(2) . . ?
C9 C2 C3 112.8(2) . . ?
C16 C17 H17 108.0 . . ?
C16 C17 C18 112.6(2) . . ?
C19 C17 C16 110.1(2) . . ?
C19 C17 H17 108.0 . . ?
C19 C17 C18 110.1(2) . . ?
C18 C17 H17 108.0 . . ?
C15 C14 C13 120.0(2) . . ?
C15 C14 H14 120.0 . . ?
C13 C14 H14 120.0 . . ?
C4 C6 H6A 109.5 . . ?
C4 C6 H6B 109.5 . . ?
C4 C6 H6C 109.5 . . ?
H6A C6 H6B 109.5 . . ?
H6A C6 H6C 109.5 . . ?
H6B C6 H6C 109.5 . . ?
Y1 C27 H27A 99.9(16) . . ?
Y1 C27 H27B 106(2) . . ?
Si2 C27 Y1 127.25(13) . . ?
Si2 C27 H27A 108.7(16) . . ?
Si2 C27 H27B 108(2) . . ?
H27A C27 H27B 104(3) . . ?
C2 C7 H7A 108.2 . . ?
C2 C7 H7B 108.2 . . ?
H7A C7 H7B 107.3 . . ?
C8 C7 C2 116.6(2) . . ?
C8 C7 H7A 108.2 . . ?
C8 C7 H7B 108.2 . . ?
C17 C19 H19A 109.5 . . ?
C17 C19 H19B 109.5 . . ?
C17 C19 H19C 109.5 . . ?
H19A C19 H19B 109.5 . . ?
H19A C19 H19C 109.5 . . ?
H19B C19 H19C 109.5 . . ?
Y1 C31 H31A 103(3) . . ?
Y1 C31 H31B 102(2) . . ?
Si3 C31 Y1 131.04(15) . . ?
Si3 C31 H31A 104(3) . . ?
Si3 C31 H31B 105(2) . . ?
H31A C31 H31B 111(3) . . ?
C4 C5 H5A 109.5 . . ?
C4 C5 H5B 109.5 . . ?
C4 C5 H5C 109.5 . . ?
H5A C5 H5B 109.5 . . ?
H5A C5 H5C 109.5 . . ?
H5B C5 H5C 109.5 . . ?
C4 C3 C2 108.3(2) . . ?
C4 C3 H3A 110.0 . . ?
C4 C3 H3B 110.0 . . ?
C2 C3 H3A 110.0 . . ?
C2 C3 H3B 110.0 . . ?
H3A C3 H3B 108.4 . . ?
C12 C20 H20 108.1 . . ?
C12 C20 C21 111.4(2) . . ?
C12 C20 C22 111.4(2) . . ?
C21 C20 H20 108.1 . . ?
C22 C20 H20 108.1 . . ?
C22 C20 C21 109.7(2) . . ?
C20 C21 H21A 109.5 . . ?
C20 C21 H21B 109.5 . . ?
C20 C21 H21C 109.5 . . ?
H21A C21 H21B 109.5 . . ?
H21A C21 H21C 109.5 . . ?
H21B C21 H21C 109.5 . . ?
C20 C22 H22A 109.5 . . ?
C20 C22 H22B 109.5 . . ?
C20 C22 H22C 109.5 . . ?
H22A C22 H22B 109.5 . . ?
H22A C22 H22C 109.5 . . ?
H22B C22 H22C 109.5 . . ?
C17 C18 H18A 109.5 . . ?
C17 C18 H18B 109.5 . . ?
C17 C18 H18C 109.5 . . ?
H18A C18 H18B 109.5 . . ?
H18A C18 H18C 109.5 . . ?
H18B C18 H18C 109.5 . . ?
C7 C8 H8A 109.5 . . ?
C7 C8 H8B 109.5 . . ?
C7 C8 H8C 109.5 . . ?
H8A C8 H8B 109.5 . . ?
H8A C8 H8C 109.5 . . ?
H8B C8 H8C 109.5 . . ?
Si1 C26 H26A 109.5 . . ?
Si1 C26 H26B 109.5 . . ?
Si1 C26 H26C 109.5 . . ?
H26A C26 H26B 109.5 . . ?
H26A C26 H26C 109.5 . . ?
H26B C26 H26C 109.5 . . ?
C2 C9 H9A 106.8 . . ?
C2 C9 H9B 106.8 . . ?
H9A C9 H9B 106.7 . . ?
C10 C9 C2 121.9(3) . . ?
C10 C9 H9A 106.8 . . ?
C10 C9 H9B 106.8 . . ?
Si2 C28 H28A 109.5 . . ?
Si2 C28 H28B 109.5 . . ?
Si2 C28 H28C 109.5 . . ?
H28A C28 H28B 109.5 . . ?
H28A C28 H28C 109.5 . . ?
H28B C28 H28C 109.5 . . ?
Si1 C25 H25A 109.5 . . ?
Si1 C25 H25B 109.5 . . ?
Si1 C25 H25C 109.5 . . ?
H25A C25 H25B 109.5 . . ?
H25A C25 H25C 109.5 . . ?
H25B C25 H25C 109.5 . . ?
Si1 C24 H24A 109.5 . . ?
Si1 C24 H24B 109.5 . . ?
Si1 C24 H24C 109.5 . . ?
H24A C24 H24B 109.5 . . ?
H24A C24 H24C 109.5 . . ?
H24B C24 H24C 109.5 . . ?
Si3 C32 H32A 109.5 . . ?
Si3 C32 H32B 109.5 . . ?
Si3 C32 H32C 109.5 . . ?
H32A C32 H32B 109.5 . . ?
H32A C32 H32C 109.5 . . ?
H32B C32 H32C 109.5 . . ?
C9 C10 H10A 109.5 . . ?
C9 C10 H10B 109.5 . . ?
C9 C10 H10C 109.5 . . ?
H10A C10 H10B 109.5 . . ?
H10A C10 H10C 109.5 . . ?
H10B C10 H10C 109.5 . . ?
Si2 C29 H29A 109.5 . . ?
Si2 C29 H29B 109.5 . . ?
Si2 C29 H29C 109.5 . . ?
H29A C29 H29B 109.5 . . ?
H29A C29 H29C 109.5 . . ?
H29B C29 H29C 109.5 . . ?
Si2 C30 H30A 109.5 . . ?
Si2 C30 H30B 109.5 . . ?
Si2 C30 H30C 109.5 . . ?
H30A C30 H30B 109.5 . . ?
H30A C30 H30C 109.5 . . ?
H30B C30 H30C 109.5 . . ?
Si3 C33 H33A 109.5 . . ?
Si3 C33 H33B 109.5 . . ?
Si3 C33 H33C 109.5 . . ?
H33A C33 H33B 109.5 . . ?
H33A C33 H33C 109.5 . . ?
H33B C33 H33C 109.5 . . ?
Si3 C34A H34A 109.5 . . ?
Si3 C34A H34B 109.5 . . ?
Si3 C34A H34C 109.5 . . ?
H34A C34A H34B 109.5 . . ?
H34A C34A H34C 109.5 . . ?
H34B C34A H34C 109.5 . . ?
Si3 C34 H34D 109.5 . . ?
Si3 C34 H34E 109.5 . . ?
Si3 C34 H34F 109.5 . . ?
H34D C34 H34E 109.5 . . ?
H34D C34 H34F 109.5 . . ?
H34E C34 H34F 109.5 . . ?

loop_
_geom_bond_atom_site_label_1
_geom_bond_atom_site_label_2
_geom_bond_distance
_geom_bond_site_symmetry_2
_geom_bond_publ_flag
Y1 C1 2.596(2) . ?
Y1 C23 2.373(3) . ?
Y1 C27 2.379(3) . ?
Y1 C31 2.387(3) . ?
Si1 C23 1.826(3) . ?
Si1 C26 1.868(3) . ?
Si1 C25 1.883(3) . ?
Si1 C24 1.877(4) . ?
Si2 C27 1.829(3) . ?
Si2 C28 1.855(3) . ?
Si2 C29 1.866(4) . ?
Si2 C30 1.858(4) . ?
Si3 C31 1.830(3) . ?
Si3 C32 1.860(4) . ?
Si3 C33 1.860(5) . ?
Si3 C34A 1.859(8) . ?
Si3 C34 1.887(11) . ?
N1 C11 1.467(3) . ?
N1 C1 1.298(3) . ?
N1 C4 1.539(3) . ?
C11 C16 1.398(3) . ?
C11 C12 1.406(3) . ?
C16 C15 1.389(3) . ?
C16 C17 1.525(3) . ?
C1 C2 1.516(3) . ?
C23 H23A 0.88(4) . ?
C23 H23B 0.95(4) . ?
C15 H15 0.9300 . ?
C15 C14 1.371(4) . ?
C4 C6 1.522(4) . ?
C4 C5 1.519(4) . ?
C4 C3 1.526(4) . ?
C13 H13 0.9300 . ?
C13 C12 1.390(3) . ?
C13 C14 1.375(4) . ?
C12 C20 1.517(3) . ?
C2 C7 1.545(4) . ?
C2 C3 1.546(3) . ?
C2 C9 1.541(4) . ?
C17 H17 0.9800 . ?
C17 C19 1.524(4) . ?
C17 C18 1.540(4) . ?
C14 H14 0.9300 . ?
C6 H6A 0.9600 . ?
C6 H6B 0.9600 . ?
C6 H6C 0.9600 . ?
C27 H27A 0.99(3) . ?
C27 H27B 1.00(4) . ?
C7 H7A 0.9700 . ?
C7 H7B 0.9700 . ?
C7 C8 1.506(4) . ?
C19 H19A 0.9600 . ?
C19 H19B 0.9600 . ?
C19 H19C 0.9600 . ?
C31 H31A 0.79(4) . ?
C31 H31B 0.99(4) . ?
C5 H5A 0.9600 . ?
C5 H5B 0.9600 . ?
C5 H5C 0.9600 . ?
C3 H3A 0.9700 . ?
C3 H3B 0.9700 . ?
C20 H20 0.9800 . ?
C20 C21 1.540(3) . ?
C20 C22 1.523(4) . ?
C21 H21A 0.9600 . ?
C21 H21B 0.9600 . ?
C21 H21C 0.9600 . ?
C22 H22A 0.9600 . ?
C22 H22B 0.9600 . ?
C22 H22C 0.9600 . ?
C18 H18A 0.9600 . ?
C18 H18B 0.9600 . ?
C18 H18C 0.9600 . ?
C8 H8A 0.9600 . ?
C8 H8B 0.9600 . ?
C8 H8C 0.9600 . ?
C26 H26A 0.9600 . ?
C26 H26B 0.9600 . ?
C26 H26C 0.9600 . ?
C9 H9A 0.9700 . ?
C9 H9B 0.9700 . ?
C9 C10 1.443(5) . ?
C28 H28A 0.9600 . ?
C28 H28B 0.9600 . ?
C28 H28C 0.9600 . ?
C25 H25A 0.9600 . ?
C25 H25B 0.9600 . ?
C25 H25C 0.9600 . ?
C24 H24A 0.9600 . ?
C24 H24B 0.9600 . ?
C24 H24C 0.9600 . ?
C32 H32A 0.9600 . ?
C32 H32B 0.9600 . ?
C32 H32C 0.9600 . ?
C10 H10A 0.9600 . ?
C10 H10B 0.9600 . ?
C10 H10C 0.9600 . ?
C29 H29A 0.9600 . ?
C29 H29B 0.9600 . ?
C29 H29C 0.9600 . ?
C30 H30A 0.9600 . ?
C30 H30B 0.9600 . ?
C30 H30C 0.9600 . ?
C33 H33A 0.9600 . ?
C33 H33B 0.9600 . ?
C33 H33C 0.9600 . ?
C34A H34A 0.9600 . ?
C34A H34B 0.9600 . ?
C34A H34C 0.9600 . ?
C34 H34D 0.9600 . ?
C34 H34E 0.9600 . ?
C34 H34F 0.9600 . ?

loop_
_geom_torsion_atom_site_label_1
_geom_torsion_atom_site_label_2
_geom_torsion_atom_site_label_3
_geom_torsion_atom_site_label_4
_geom_torsion
_geom_torsion_site_symmetry_1
_geom_torsion_site_symmetry_2
_geom_torsion_site_symmetry_3
_geom_torsion_site_symmetry_4
_geom_torsion_publ_flag
Y1 C1 C2 C7 -56.0(3) . . . . ?
Y1 C1 C2 C3 -178.50(17) . . . . ?
Y1 C1 C2 C9 60.5(3) . . . . ?
N1 C11 C16 C15 -179.23(19) . . . . ?
N1 C11 C16 C17 -3.5(3) . . . . ?
N1 C11 C12 C13 178.69(19) . . . . ?
N1 C11 C12 C20 2.0(3) . . . . ?
N1 C1 C2 C7 124.8(2) . . . . ?
N1 C1 C2 C3 2.3(3) . . . . ?
N1 C1 C2 C9 -118.7(2) . . . . ?
N1 C4 C3 C2 2.1(3) . . . . ?
C11 N1 C1 Y1 0.8(3) . . . . ?
C11 N1 C1 C2 179.92(19) . . . . ?
C11 N1 C4 C6 -62.9(3) . . . . ?
C11 N1 C4 C5 58.6(3) . . . . ?
C11 N1 C4 C3 178.3(2) . . . . ?
C11 C16 C15 C14 1.0(4) . . . . ?
C11 C16 C17 C19 -105.5(3) . . . . ?
C11 C16 C17 C18 131.2(3) . . . . ?
C11 C12 C20 C21 -127.8(3) . . . . ?
C11 C12 C20 C22 109.3(3) . . . . ?
C16 C11 C12 C13 1.6(3) . . . . ?
C16 C11 C12 C20 -175.1(2) . . . . ?
C16 C15 C14 C13 0.6(4) . . . . ?
C1 N1 C11 C16 87.6(3) . . . . ?
C1 N1 C11 C12 -89.6(3) . . . . ?
C1 N1 C4 C6 118.1(2) . . . . ?
C1 N1 C4 C5 -120.5(2) . . . . ?
C1 N1 C4 C3 -0.7(3) . . . . ?
C1 C2 C7 C8 -57.7(3) . . . . ?
C1 C2 C3 C4 -2.7(3) . . . . ?
C1 C2 C9 C10 58.5(4) . . . . ?
C15 C16 C17 C19 70.2(3) . . . . ?
C15 C16 C17 C18 -53.0(3) . . . . ?
C4 N1 C11 C16 -91.4(3) . . . . ?
C4 N1 C11 C12 91.4(3) . . . . ?
C4 N1 C1 Y1 179.81(16) . . . . ?
C4 N1 C1 C2 -1.0(3) . . . . ?
C13 C12 C20 C21 55.5(3) . . . . ?
C13 C12 C20 C22 -67.4(3) . . . . ?
C12 C11 C16 C15 -2.1(3) . . . . ?
C12 C11 C16 C17 173.7(2) . . . . ?
C12 C13 C14 C15 -1.1(4) . . . . ?
C17 C16 C15 C14 -175.0(2) . . . . ?
C14 C13 C12 C11 0.1(4) . . . . ?
C14 C13 C12 C20 177.0(2) . . . . ?
C6 C4 C3 C2 -115.7(3) . . . . ?
C7 C2 C3 C4 -122.9(3) . . . . ?
C7 C2 C9 C10 177.1(3) . . . . ?
C5 C4 C3 C2 120.5(3) . . . . ?
C3 C2 C7 C8 59.8(3) . . . . ?
C3 C2 C9 C10 -57.7(4) . . . . ?
C26 Si1 C23 Y1 32.1(3) . . . . ?
C9 C2 C7 C8 -175.4(2) . . . . ?
C9 C2 C3 C4 115.6(3) . . . . ?
C28 Si2 C27 Y1 -68.0(2) . . . . ?
C25 Si1 C23 Y1 151.2(2) . . . . ?
C24 Si1 C23 Y1 -87.9(2) . . . . ?
C32 Si3 C31 Y1 -174.1(2) . . . . ?
C29 Si2 C27 Y1 171.0(3) . . . . ?
C30 Si2 C27 Y1 49.9(3) . . . . ?
C33 Si3 C31 Y1 64.8(3) . . . . ?
C34A Si3 C31 Y1 -46.9(11) . . . . ?
C34 Si3 C31 Y1 -71.0(15) . . . . ?

loop_
_smtbx_masks_void_nr
_smtbx_masks_void_average_x
_smtbx_masks_void_average_y
_smtbx_masks_void_average_z
_smtbx_masks_void_volume
_smtbx_masks_void_count_electrons
_smtbx_masks_void_content
1 0.000 0.000 0.000 18.4 0.0 ?
2 -0.135 0.000 0.500 289.4 19.5 ?
3 -0.576 0.500 0.000 289.4 19.5 ?
4 0.000 0.500 0.500 18.4 0.0 ?
5 0.203 0.158 0.171 27.3 0.0 ?
6 0.203 0.342 0.671 27.3 0.0 ?
7 0.797 0.658 0.329 27.3 0.0 ?
8 0.797 0.842 0.829 27.3 0.0 ?
